data_4130882
loop_
_publ_author_name
'Kumar, Roopender'
'Linden, Anthony'
'Nevado, Cristina'

_publ_section_title
;
 Evidence for Direct Transmetalation of Au<sup>III</sup>-F with Boronic
 Acids.
;
_journal_issue 42
_journal_name_full 'Journal of the American Chemical Society'
_journal_page_first 13790
_journal_page_last 13793
_journal_paper_doi 10.1021/jacs.6b07763
_journal_volume 138
_journal_year 2016
_chemical_formula_moiety 'C42 H46 Au N, C5 H12'
_chemical_formula_sum 'C47 H58 Au N'
_chemical_formula_weight 833.91
_space_group_crystal_system monoclinic
_space_group_IT_number 14
_space_group_name_Hall '-P 2yab'
_space_group_name_H-M_alt 'P 1 21/a 1'
_atom_sites_solution_hydrogens geom
_atom_sites_solution_primary direct
_audit_creation_date 2014-03-10
_audit_creation_method
;
Olex2 1.2
(compiled 2014.02.28 svn.r2899 for OlexSys, GUI svn.r4781)
;
_cell_angle_alpha 90
_cell_angle_beta 93.844(5)
_cell_angle_gamma 90
_cell_formula_units_Z 4
_cell_length_a 18.8532(10)
_cell_length_b 10.5063(6)
_cell_length_c 19.8505(14)
_cell_measurement_reflns_used 4242
_cell_measurement_temperature 160(1)
_cell_measurement_theta_max 28.8
_cell_measurement_theta_min 2.4
_cell_volume 3923.1(4)
_computing_cell_refinement
;
CrysAlisPro, version 1.171.37.31d (Agilent Technologies, 2012)
;
_computing_data_collection
;
CrysAlisPro, version 1.171.37.31d (Agilent Technologies, 2012)
;
_computing_data_reduction
;
CrysAlisPro, version 1.171.37.31d (Agilent Technologies, 2012)
;
_computing_molecular_graphics
;
<i>Mercury</i> (Macrae et al., 2006)
;
_computing_publication_material
; 
Olex2 (Dolomanov et al., 2009), <i>PLATON for Windows</i> (Spek, 2003) and
<i>publCIF</i> (Westrip, 2010)
;
_computing_structure_refinement ' SHELXL2013 (Sheldrick, 2008)'
_computing_structure_solution
;
SUPERFLIP (Palatinus & Chapuis, 2007)
;
_diffrn_ambient_environment N~2~
_diffrn_ambient_temperature 160(1)
_diffrn_detector 'CCD plate'
_diffrn_detector_area_resol_mean 10.4498
_diffrn_detector_type Ruby
_diffrn_measured_fraction_theta_full 0.929
_diffrn_measured_fraction_theta_max 0.999
_diffrn_measurement_device 'four-circle diffractometer'
_diffrn_measurement_device_type 'Xcalibur, Ruby'
_diffrn_measurement_method '\w scans'
_diffrn_orient_matrix_UB_11 0.0025510000
_diffrn_orient_matrix_UB_12 0.0032656000
_diffrn_orient_matrix_UB_13 0.0357675000
_diffrn_orient_matrix_UB_21 0.0315060000
_diffrn_orient_matrix_UB_22 -0.0370413000
_diffrn_orient_matrix_UB_23 0.0009783000
_diffrn_orient_matrix_UB_31 0.0205161000
_diffrn_orient_matrix_UB_32 0.0563948000
_diffrn_orient_matrix_UB_33 -0.0015492000
_diffrn_radiation_monochromator graphite
_diffrn_radiation_probe x-ray
_diffrn_radiation_type MoK\a
_diffrn_radiation_wavelength 0.71073
_diffrn_reflns_av_R_equivalents 0.0934
_diffrn_reflns_av_unetI/netI 0.0992
_diffrn_reflns_limit_h_max 22
_diffrn_reflns_limit_h_min -22
_diffrn_reflns_limit_k_max 12
_diffrn_reflns_limit_k_min -10
_diffrn_reflns_limit_l_max 23
_diffrn_reflns_limit_l_min -18
_diffrn_reflns_number 27436
_diffrn_reflns_theta_full 26.000
_diffrn_reflns_theta_max 25.345
_diffrn_reflns_theta_min 2.416
_diffrn_source 'Enhance (Mo) X-ray Source'
_exptl_absorpt_coefficient_mu 3.782
_exptl_absorpt_correction_T_max 0.900
_exptl_absorpt_correction_T_min 0.543
_exptl_absorpt_correction_type analytical
_exptl_absorpt_process_details
;
CrysAlisPro, Agilent Technologies,
Version 1.171.36.20 (release 27-06-2012 CrysAlis171 .NET)
(compiled Jul 11 2012,15:38:31)
Analytical numeric absorption correction using a multifaceted crystal
model based on expressions derived by R.C. Clark & J.S. Reid.
(Clark, R. C. & Reid, J. S. (1995). Acta Cryst. A51, 887-897)
;
_exptl_crystal_colour colourless
_exptl_crystal_density_diffrn 1.412
_exptl_crystal_description plate
_exptl_crystal_F_000 1704
_exptl_crystal_size_max 0.33
_exptl_crystal_size_mid 0.21
_exptl_crystal_size_min 0.03
_refine_diff_density_max 3.036
_refine_diff_density_min -1.336
_refine_diff_density_rms 0.177
_refine_ls_extinction_method none
_refine_ls_goodness_of_fit_ref 1.025
_refine_ls_hydrogen_treatment constr
_refine_ls_matrix_type full
_refine_ls_number_parameters 486
_refine_ls_number_reflns 7165
_refine_ls_number_restraints 117
_refine_ls_restrained_S_all 1.017
_refine_ls_R_factor_all 0.0996
_refine_ls_R_factor_gt 0.0608
_refine_ls_shift/su_max 0.000
_refine_ls_shift/su_mean 0.000
_refine_ls_structure_factor_coef Fsqd
_refine_ls_weighting_details 'w=1/[\s^2^(Fo^2^)+(0.0750P)^2^] where P=(Fo^2^+2Fc^2^)/3'
_refine_ls_weighting_scheme calc
_refine_ls_wR_factor_gt 0.1307
_refine_ls_wR_factor_ref 0.1529
_reflns_number_gt 4888
_reflns_number_total 7165
_reflns_threshold_expression 'I > 2\s(I)'
_cod_data_source_file ja6b07763_si_013.cif
_cod_data_source_block rk0503
_cod_database_code 4130882
_shelxl_version_number 2013-4
_olex2_refinement_description
;
1. Fixed Uiso
 At 1.2 times of:
  All C(H) groups, All C(H,H) groups
 At 1.5 times of:
  All C(H,H,H) groups
2. Restrained distances
 C19A-C20A = C20A-C21A = C21A-C19A
 2.46174 with sigma of 0.01
 C19B-C20B = C20B-C21B = C21B-C19B
 2.46174 with sigma of 0.01
 C18-C19A \\sim C18-C19B \\sim C18-C20A \\sim C18-C20B \\sim C18-C21A \\sim
C18-C21B
 with sigma of 0.005
 C43-C44 \\sim C44-C45 \\sim C45-C46 \\sim C46-C47
 with sigma of 0.01
3. Uiso/Uaniso restraints and constraints
C19A \\sim C20A \\sim C21A \\sim C19B \\sim C20B \\sim C21B: within 3A with
sigma of 0.005 and sigma for terminal atoms of 0.01
4. Others
 Sof(C19B)=Sof(H19D)=Sof(H19E)=Sof(H19F)=Sof(C20B)=Sof(H20D)=Sof(H20E)=
 Sof(H20F)=Sof(C21B)=Sof(H21D)=Sof(H21E)=Sof(H21F)=1-FVAR(1)
 Sof(C19A)=Sof(H19A)=Sof(H19B)=Sof(H19C)=Sof(C20A)=Sof(H20A)=Sof(H20B)=
 Sof(H20C)=Sof(C21A)=Sof(H21A)=Sof(H21B)=Sof(H21C)=FVAR(1)
 1(DANG)=1(DANG)=FVAR(2)
5.a Secondary CH2 refined with riding coordinates:
 C44(H44A,H44B), C45(H45A,H45B), C46(H46A,H46B)
5.b Aromatic/amide H refined with riding coordinates:
 C2(H2), C4(H4), C5(H5), C10(H10), C12(H12), C15(H15), C16(H16), C17(H17),
 C24(H24), C25(H25), C27(H27), C28(H28), C34(H34), C35(H35), C37(H37), C38(H38)
5.c Idealised Me refined as rotating group:
 C19A(H19A,H19B,H19C), C19B(H19D,H19E,H19F), C20A(H20A,H20B,H20C), C20B(H20D,
 H20E,H20F), C21A(H21A,H21B,H21C), C21B(H21D,H21E,H21F), C22(H22A,H22B,H22C),
 C30(H30A,H30B,H30C), C31(H31A,H31B,H31C), C32(H32A,H32B,H32C), C40(H40A,H40B,
 H40C), C41(H41A,H41B,H41C), C42(H42A,H42B,H42C), C43(H43A,H43B,H43C), C47(H47A,
 H47B,H47C)
;

loop_
_space_group_symop_operation_xyz
'x, y, z'
'-x+1/2, y+1/2, -z'
'-x, -y, -z'
'x-1/2, -y-1/2, z'

loop_
_atom_site_label
_atom_site_type_symbol
_atom_site_fract_x
_atom_site_fract_y
_atom_site_fract_z
_atom_site_U_iso_or_equiv
_atom_site_adp_type
_atom_site_occupancy
_atom_site_site_symmetry_order
_atom_site_calc_flag
_atom_site_refinement_flags_posn
_atom_site_refinement_flags_occupancy
_atom_site_disorder_assembly
_atom_site_disorder_group
Au1 Au 0.10587(2) 0.85706(3) 0.44291(2) 0.03064(15) Uani 1 1 d . . . .
C1 C 0.1924(4) 0.9668(7) 0.4327(4) 0.0248(18) Uani 1 1 d . . . .
C2 C 0.2317(4) 0.9762(8) 0.3756(4) 0.031(2) Uani 1 1 d . . . .
H2 H 0.2223 0.9206 0.3396 0.037 Uiso 1 1 calc R . . .
C3 C 0.2846(5) 1.0673(9) 0.3718(4) 0.037(2) Uani 1 1 d . . . .
C4 C 0.3008(5) 1.1442(8) 0.4278(5) 0.038(2) Uani 1 1 d . . . .
H4 H 0.3376 1.2030 0.4267 0.046 Uiso 1 1 calc R . . .
C5 C 0.2642(5) 1.1350(8) 0.4834(5) 0.040(2) Uani 1 1 d . . . .
H5 H 0.2757 1.1885 0.5198 0.048 Uiso 1 1 calc R . . .
C6 C 0.2092(4) 1.0465(8) 0.4876(4) 0.031(2) Uani 1 1 d . . . .
C7 C 0.1648(4) 1.0338(8) 0.5443(5) 0.034(2) Uani 1 1 d . . . .
C8 C 0.1087(5) 0.9478(8) 0.5320(4) 0.030(2) Uani 1 1 d . . . .
C9 C 0.0577(4) 0.9219(8) 0.5767(4) 0.029(2) Uani 1 1 d . . . .
C10 C 0.0652(4) 0.9822(8) 0.6394(5) 0.034(2) Uani 1 1 d . . . .
H10 H 0.0322 0.9673 0.6713 0.041 Uiso 1 1 calc R . . .
C11 C 0.1223(4) 1.0648(9) 0.6545(4) 0.035(2) Uani 1 1 d . . . .
C12 C 0.1707(4) 1.0920(9) 0.6064(5) 0.037(2) Uani 1 1 d . . . .
H12 H 0.2072 1.1499 0.6164 0.044 Uiso 1 1 calc R . . .
C13 C 0.0033(5) 0.8283(8) 0.5518(4) 0.031(2) Uani 1 1 d . . . .
C14 C -0.0550(4) 0.7825(8) 0.5838(5) 0.034(2) Uani 1 1 d . . . .
C15 C -0.0998(6) 0.6935(11) 0.5494(6) 0.058(3) Uani 1 1 d . . . .
H15 H -0.1382 0.6610 0.5710 0.069 Uiso 1 1 calc R . . .
C16 C -0.0894(5) 0.6534(10) 0.4866(5) 0.046(3) Uani 1 1 d . . . .
H16 H -0.1208 0.5976 0.4636 0.055 Uiso 1 1 calc R . . .
C17 C -0.0297(5) 0.6992(10) 0.4577(5) 0.045(2) Uani 1 1 d . . . .
H17 H -0.0207 0.6710 0.4147 0.054 Uiso 1 1 calc R . . .
C18 C 0.3235(4) 1.0914(9) 0.3100(5) 0.058(3) Uani 1 1 d . . . .
C19A C 0.3105(10) 1.2276(12) 0.2850(8) 0.079(4) Uani 0.638(12) 1 d D P A 1
H19A H 0.2607 1.2469 0.2848 0.118 Uiso 0.638(12) 1 calc GR P A 1
H19B H 0.3259 1.2358 0.2401 0.118 Uiso 0.638(12) 1 calc GR P A 1
H19C H 0.3368 1.2858 0.3144 0.118 Uiso 0.638(12) 1 calc GR P A 1
C19B C 0.3666(14) 1.2129(19) 0.3014(14) 0.079(4) Uani 0.362(12) 1 d D P A 2
H19D H 0.3411 1.2845 0.3177 0.118 Uiso 0.362(12) 1 calc GR P A 2
H19E H 0.3742 1.2250 0.2545 0.118 Uiso 0.362(12) 1 calc GR P A 2
H19F H 0.4117 1.2056 0.3267 0.118 Uiso 0.362(12) 1 calc GR P A 2
C20A C 0.4036(6) 1.0765(19) 0.3254(8) 0.077(4) Uani 0.638(12) 1 d D P A 1
H20A H 0.4186 1.1287 0.3635 0.116 Uiso 0.638(12) 1 calc GR P A 1
H20B H 0.4281 1.1024 0.2869 0.116 Uiso 0.638(12) 1 calc GR P A 1
H20C H 0.4144 0.9891 0.3357 0.116 Uiso 0.638(12) 1 calc GR P A 1
C20B C 0.3752(13) 0.979(2) 0.3065(15) 0.079(4) Uani 0.362(12) 1 d D P A 2
H20D H 0.4086 0.9812 0.3451 0.118 Uiso 0.362(12) 1 calc GR P A 2
H20E H 0.4002 0.9859 0.2661 0.118 Uiso 0.362(12) 1 calc GR P A 2
H20F H 0.3491 0.9009 0.3060 0.118 Uiso 0.362(12) 1 calc GR P A 2
C21A C 0.3016(9) 1.0019(16) 0.2515(7) 0.077(4) Uani 0.638(12) 1 d D P A 1
H21A H 0.3198 0.9181 0.2614 0.116 Uiso 0.638(12) 1 calc GR P A 1
H21B H 0.3206 1.0327 0.2109 0.116 Uiso 0.638(12) 1 calc GR P A 1
H21C H 0.2507 0.9986 0.2454 0.116 Uiso 0.638(12) 1 calc GR P A 1
C21B C 0.2711(12) 1.080(3) 0.2478(10) 0.079(4) Uani 0.362(12) 1 d D P A 2
H21D H 0.2394 1.0104 0.2536 0.118 Uiso 0.362(12) 1 calc GR P A 2
H21E H 0.2970 1.0660 0.2084 0.118 Uiso 0.362(12) 1 calc GR P A 2
H21F H 0.2442 1.1577 0.2423 0.118 Uiso 0.362(12) 1 calc GR P A 2
C22 C -0.0714(5) 0.8255(9) 0.6538(5) 0.040(2) Uani 1 1 d . . . .
H22A H -0.0352 0.7947 0.6861 0.060 Uiso 1 1 calc GR . . .
H22B H -0.1167 0.7924 0.6645 0.060 Uiso 1 1 calc GR . . .
H22C H -0.0725 0.9168 0.6553 0.060 Uiso 1 1 calc GR . . .
C23 C 0.1315(5) 1.1269(9) 0.7227(5) 0.038(2) Uani 1 1 d . . . .
C24 C 0.0738(5) 1.1713(10) 0.7550(5) 0.052(3) Uani 1 1 d . . . .
H24 H 0.0285 1.1676 0.7335 0.062 Uiso 1 1 calc R . . .
C25 C 0.0835(5) 1.2213(10) 0.8195(5) 0.050(3) Uani 1 1 d . . . .
H25 H 0.0443 1.2520 0.8404 0.060 Uiso 1 1 calc R . . .
C26 C 0.1494(5) 1.2269(10) 0.8538(5) 0.049(3) Uani 1 1 d . . . .
C27 C 0.2064(5) 1.1877(11) 0.8188(5) 0.055(3) Uani 1 1 d . . . .
H27 H 0.2520 1.1947 0.8393 0.066 Uiso 1 1 calc R . . .
C28 C 0.1977(5) 1.1387(10) 0.7546(5) 0.047(3) Uani 1 1 d . . . .
H28 H 0.2373 1.1133 0.7326 0.056 Uiso 1 1 calc R . . .
C29 C 0.1606(6) 1.2775(11) 0.9268(5) 0.054(3) Uani 1 1 d . . . .
C30 C 0.2078(10) 1.3936(15) 0.9300(7) 0.111(6) Uani 1 1 d . . . .
H30A H 0.2496 1.3771 0.9063 0.167 Uiso 1 1 calc GR . . .
H30B H 0.2214 1.4132 0.9763 0.167 Uiso 1 1 calc GR . . .
H30C H 0.1824 1.4644 0.9095 0.167 Uiso 1 1 calc GR . . .
C31 C 0.1996(8) 1.1722(14) 0.9688(7) 0.097(5) Uani 1 1 d . . . .
H31A H 0.1716 1.0957 0.9663 0.146 Uiso 1 1 calc GR . . .
H31B H 0.2064 1.1991 1.0150 0.146 Uiso 1 1 calc GR . . .
H31C H 0.2449 1.1561 0.9512 0.146 Uiso 1 1 calc GR . . .
C32 C 0.0929(7) 1.2989(17) 0.9586(6) 0.094(5) Uani 1 1 d . . . .
H32A H 0.0671 1.3665 0.9355 0.141 Uiso 1 1 calc GR . . .
H32B H 0.1027 1.3218 1.0051 0.141 Uiso 1 1 calc GR . . .
H32C H 0.0650 1.2225 0.9558 0.141 Uiso 1 1 calc GR . . .
C33 C 0.1054(4) 0.7487(7) 0.3530(4) 0.0222(18) Uani 1 1 d . . . .
C34 C 0.1101(5) 0.8006(10) 0.2893(5) 0.040(2) Uani 1 1 d . . . .
H34 H 0.1149 0.8883 0.2850 0.048 Uiso 1 1 calc R . . .
C35 C 0.1077(5) 0.7250(10) 0.2315(5) 0.043(2) Uani 1 1 d . . . .
H35 H 0.1092 0.7634 0.1894 0.052 Uiso 1 1 calc R . . .
C36 C 0.1030(5) 0.5910(10) 0.2357(5) 0.045(3) Uani 1 1 d . . . .
C37 C 0.1035(5) 0.5408(10) 0.2986(5) 0.050(3) Uani 1 1 d . . . .
H37 H 0.1019 0.4529 0.3041 0.061 Uiso 1 1 calc R . . .
C38 C 0.1064(6) 0.6217(10) 0.3567(6) 0.053(3) Uani 1 1 d . . . .
H38 H 0.1091 0.5840 0.3992 0.063 Uiso 1 1 calc R . . .
C39 C 0.0965(5) 0.5084(10) 0.1731(5) 0.051(3) Uani 1 1 d . . . .
C40 C 0.1556(7) 0.4108(12) 0.1750(7) 0.076(4) Uani 1 1 d . . . .
H40A H 0.1999 0.4524 0.1682 0.114 Uiso 1 1 calc GR . . .
H40B H 0.1458 0.3491 0.1399 0.114 Uiso 1 1 calc GR . . .
H40C H 0.1586 0.3688 0.2181 0.114 Uiso 1 1 calc GR . . .
C41 C 0.0983(6) 0.5831(12) 0.1071(5) 0.061(3) Uani 1 1 d . . . .
H41A H 0.0625 0.6481 0.1057 0.091 Uiso 1 1 calc GR . . .
H41B H 0.0895 0.5263 0.0696 0.091 Uiso 1 1 calc GR . . .
H41C H 0.1442 0.6217 0.1046 0.091 Uiso 1 1 calc GR . . .
C42 C 0.0241(6) 0.4369(12) 0.1707(6) 0.072(4) Uani 1 1 d . . . .
H42A H 0.0218 0.3861 0.2107 0.108 Uiso 1 1 calc GR . . .
H42B H 0.0200 0.3830 0.1316 0.108 Uiso 1 1 calc GR . . .
H42C H -0.0140 0.4976 0.1684 0.108 Uiso 1 1 calc GR . . .
N1 N 0.0155(4) 0.7814(7) 0.4883(4) 0.0393(19) Uani 1 1 d . . . .
C43 C -0.1065(9) 0.9878(17) 0.8839(10) 0.140(7) Uani 1 1 d . . . .
H43A H -0.1403 1.0202 0.8498 0.210 Uiso 1 1 calc GR . . .
H43B H -0.0940 1.0538 0.9159 0.210 Uiso 1 1 calc GR . . .
H43C H -0.1271 0.9176 0.9066 0.210 Uiso 1 1 calc GR . . .
C44 C -0.0416(7) 0.9441(14) 0.8518(8) 0.095(5) Uani 1 1 d . . . .
H44A H -0.0256 1.0127 0.8238 0.114 Uiso 1 1 calc R . . .
H44B H -0.0548 0.8734 0.8221 0.114 Uiso 1 1 calc R . . .
C45 C 0.0198(7) 0.9032(13) 0.8985(8) 0.091(5) Uani 1 1 d . . . .
H45A H 0.0329 0.9746 0.9278 0.109 Uiso 1 1 calc R . . .
H45B H 0.0032 0.8359 0.9270 0.109 Uiso 1 1 calc R . . .
C46 C 0.0857(7) 0.8570(14) 0.8684(9) 0.111(6) Uani 1 1 d . . . .
H46A H 0.0719 0.7956 0.8335 0.133 Uiso 1 1 calc R . . .
H46B H 0.1073 0.9286 0.8466 0.133 Uiso 1 1 calc R . . .
C47 C 0.1409(10) 0.7971(18) 0.9158(10) 0.143(8) Uani 1 1 d . . . .
H47A H 0.1714 0.7443 0.8908 0.215 Uiso 1 1 calc GR . . .
H47B H 0.1182 0.7461 0.9482 0.215 Uiso 1 1 calc GR . . .
H47C H 0.1687 0.8624 0.9388 0.215 Uiso 1 1 calc GR . . .

loop_
_atom_site_aniso_label
_atom_site_aniso_U_11
_atom_site_aniso_U_22
_atom_site_aniso_U_33
_atom_site_aniso_U_23
_atom_site_aniso_U_13
_atom_site_aniso_U_12
Au1 0.0319(2) 0.0285(2) 0.0314(2) -0.00179(17) 0.00124(14) -0.00186(16)
C1 0.032(4) 0.016(4) 0.026(5) -0.003(3) -0.003(4) -0.010(4)
C2 0.023(4) 0.029(5) 0.041(6) -0.003(4) 0.006(4) -0.012(4)
C3 0.043(5) 0.042(6) 0.027(5) 0.009(4) 0.005(4) 0.009(5)
C4 0.036(5) 0.038(6) 0.041(6) -0.008(5) -0.001(4) -0.010(4)
C5 0.037(5) 0.038(6) 0.044(6) -0.014(5) 0.001(4) -0.007(5)
C6 0.028(4) 0.026(5) 0.042(6) 0.000(4) 0.009(4) 0.002(4)
C7 0.039(5) 0.025(5) 0.037(6) -0.011(4) 0.000(4) 0.000(4)
C8 0.047(5) 0.023(5) 0.020(5) -0.001(4) 0.000(4) 0.010(4)
C9 0.027(4) 0.025(5) 0.036(5) -0.004(4) 0.003(4) 0.000(4)
C10 0.027(4) 0.037(5) 0.038(6) 0.003(4) 0.005(4) 0.007(4)
C11 0.032(5) 0.039(6) 0.036(6) -0.003(4) 0.009(4) 0.004(4)
C12 0.028(5) 0.031(5) 0.051(6) -0.009(5) 0.004(4) -0.005(4)
C13 0.035(5) 0.031(5) 0.026(5) 0.009(4) 0.000(4) 0.002(4)
C14 0.030(5) 0.023(5) 0.048(6) -0.001(4) 0.001(4) 0.007(4)
C15 0.056(7) 0.038(6) 0.080(10) 0.013(6) 0.008(6) 0.000(6)
C16 0.040(6) 0.058(7) 0.039(6) -0.001(5) -0.004(5) -0.008(5)
C17 0.055(6) 0.044(6) 0.037(6) -0.001(5) 0.005(5) -0.013(5)
C18 0.019(4) 0.106(9) 0.049(7) 0.044(7) -0.003(4) -0.002(6)
C19A 0.082(8) 0.104(10) 0.053(7) 0.006(7) 0.029(7) -0.026(8)
C19B 0.081(9) 0.106(10) 0.052(8) 0.005(8) 0.032(7) -0.027(8)
C20A 0.077(8) 0.107(10) 0.051(7) 0.001(7) 0.029(6) -0.027(8)
C20B 0.081(9) 0.106(10) 0.053(8) 0.003(8) 0.031(7) -0.024(8)
C21A 0.082(8) 0.104(10) 0.050(7) -0.003(7) 0.029(6) -0.029(8)
C21B 0.081(9) 0.107(10) 0.051(7) 0.003(8) 0.031(7) -0.024(8)
C22 0.035(5) 0.037(6) 0.049(7) 0.003(5) 0.014(4) 0.005(4)
C23 0.038(5) 0.043(6) 0.032(6) -0.005(4) 0.003(4) -0.003(4)
C24 0.036(5) 0.081(8) 0.037(6) -0.022(6) -0.002(4) 0.005(5)
C25 0.035(5) 0.066(8) 0.050(7) -0.016(6) 0.006(5) 0.008(5)
C26 0.045(6) 0.061(7) 0.040(6) -0.002(5) 0.000(5) -0.009(5)
C27 0.037(5) 0.086(8) 0.040(7) -0.007(6) -0.008(5) 0.003(6)
C28 0.040(5) 0.063(7) 0.037(6) -0.008(5) 0.003(4) 0.012(5)
C29 0.054(6) 0.061(8) 0.048(7) -0.006(6) 0.006(5) -0.009(6)
C30 0.176(17) 0.105(12) 0.053(9) -0.023(8) 0.012(10) -0.061(12)
C31 0.120(13) 0.116(13) 0.056(9) 0.001(8) -0.001(8) 0.031(10)
C32 0.086(10) 0.144(14) 0.050(8) -0.047(9) -0.002(7) 0.019(10)
C33 0.024(4) 0.019(5) 0.025(5) -0.006(4) 0.008(3) -0.004(4)
C34 0.036(5) 0.038(6) 0.046(7) -0.006(5) 0.002(4) 0.005(5)
C35 0.039(5) 0.055(7) 0.036(6) 0.002(5) 0.008(4) 0.002(5)
C36 0.039(5) 0.039(6) 0.057(7) -0.001(5) 0.009(5) -0.005(5)
C37 0.060(7) 0.037(6) 0.055(8) 0.005(5) 0.007(5) -0.008(5)
C38 0.055(7) 0.063(8) 0.040(7) 0.002(5) -0.001(5) -0.003(6)
C39 0.048(6) 0.055(7) 0.050(7) -0.021(6) 0.008(5) 0.003(5)
C40 0.086(9) 0.062(8) 0.081(10) -0.027(7) 0.010(7) 0.006(7)
C41 0.058(7) 0.080(8) 0.045(7) -0.027(6) 0.007(5) -0.008(6)
C42 0.065(7) 0.069(9) 0.083(10) -0.026(7) 0.012(7) -0.023(7)
N1 0.033(4) 0.042(5) 0.043(5) 0.001(4) 0.004(4) -0.010(4)
C43 0.124(14) 0.134(16) 0.167(19) 0.058(14) 0.050(14) 0.021(13)
C44 0.095(11) 0.085(11) 0.104(13) 0.012(9) 0.007(10) -0.014(9)
C45 0.106(12) 0.067(9) 0.101(13) 0.002(8) 0.010(10) -0.003(9)
C46 0.089(12) 0.102(13) 0.140(17) -0.021(11) -0.006(11) 0.001(9)
C47 0.122(14) 0.118(14) 0.18(2) -0.026(14) -0.074(14) 0.025(13)

loop_
_atom_type_symbol
_atom_type_description
_atom_type_scat_dispersion_real
_atom_type_scat_dispersion_imag
_atom_type_scat_source
C C 0.0033 0.0016 'International Tables Vol C Tables 4.2.6.8 and 6.1.1.4'
H H 0.0000 0.0000 'International Tables Vol C Tables 4.2.6.8 and 6.1.1.4'
N N 0.0061 0.0033 'International Tables Vol C Tables 4.2.6.8 and 6.1.1.4'
Au Au -2.0133 8.8022 'International Tables Vol C Tables 4.2.6.8 and 6.1.1.4'

loop_
_exptl_crystal_face_index_h
_exptl_crystal_face_index_k
_exptl_crystal_face_index_l
_exptl_crystal_face_perp_dist
_exptl_oxdiff_crystal_face_indexfrac_h
_exptl_oxdiff_crystal_face_indexfrac_k
_exptl_oxdiff_crystal_face_indexfrac_l
_exptl_oxdiff_crystal_face_x
_exptl_oxdiff_crystal_face_y
_exptl_oxdiff_crystal_face_z
0 0 1 0.0190 -0.0031 0.0022 0.9960 0.0356 0.0008 -0.0015
0 0 -1 0.0090 0.0031 -0.0022 -0.9960 -0.0356 -0.0008 0.0015
1 -1 0 0.0720 0.9912 -0.9990 0.0064 -0.0005 0.0682 -0.0360
-1 -1 0 0.1613 -1.0002 -0.9972 0.0012 -0.0058 0.0054 -0.0768
2 1 0 0.1148 1.9959 0.9963 0.0014 0.0084 0.0260 0.0971
-3 1 0 0.1066 -2.9827 1.0008 -0.0115 -0.0048 -0.1311 -0.0047
0 1 0 0.1282 0.0045 0.9981 -0.0038 0.0031 -0.0368 0.0564

loop_
_geom_angle_atom_site_label_1
_geom_angle_atom_site_label_2
_geom_angle_atom_site_label_3
_geom_angle
C1 Au1 C33 100.4(3)
C1 Au1 N1 158.2(3)
C8 Au1 C1 81.0(3)
C8 Au1 C33 175.6(3)
C8 Au1 N1 77.3(3)
C33 Au1 N1 101.4(3)
C2 C1 Au1 126.7(6)
C6 C1 Au1 114.0(6)
C6 C1 C2 119.0(7)
C3 C2 C1 121.0(8)
C2 C3 C4 118.5(8)
C2 C3 C18 123.8(8)
C4 C3 C18 117.7(8)
C5 C4 C3 121.1(9)
C4 C5 C6 121.4(9)
C1 C6 C5 118.9(8)
C1 C6 C7 116.0(7)
C5 C6 C7 125.1(8)
C8 C7 C6 113.0(8)
C12 C7 C6 129.7(8)
C12 C7 C8 117.3(8)
C7 C8 Au1 115.8(6)
C9 C8 Au1 119.7(7)
C9 C8 C7 124.5(8)
C8 C9 C10 116.9(8)
C8 C9 C13 114.4(8)
C10 C9 C13 128.7(8)
C9 C10 C11 120.2(8)
C10 C11 C23 120.2(8)
C12 C11 C10 120.7(8)
C12 C11 C23 119.1(8)
C7 C12 C11 120.4(8)
C14 C13 C9 128.8(8)
N1 C13 C9 112.8(7)
N1 C13 C14 118.4(8)
C13 C14 C15 118.3(9)
C13 C14 C22 122.1(8)
C15 C14 C22 119.6(8)
C16 C15 C14 122.6(10)
C15 C16 C17 116.8(10)
N1 C17 C16 123.3(10)
C3 C18 C19A 110.4(10)
C3 C18 C19B 121.8(13)
C3 C18 C20A 110.6(9)
C3 C18 C20B 104.9(12)
C3 C18 C21A 113.5(9)
C3 C18 C21B 108.9(12)
C19A C18 C20A 107.1(7)
C19A C18 C21A 107.5(7)
C19B C18 C20B 106.9(8)
C19B C18 C21B 107.0(8)
C21A C18 C20A 107.6(7)
C21B C18 C20B 106.4(8)
C24 C23 C11 121.1(8)
C28 C23 C11 120.3(8)
C28 C23 C24 118.6(9)
C23 C24 C25 119.8(9)
C26 C25 C24 122.1(9)
C25 C26 C27 116.4(9)
C25 C26 C29 122.7(9)
C27 C26 C29 120.8(9)
C28 C27 C26 122.0(9)
C23 C28 C27 120.8(9)
C30 C29 C26 111.2(9)
C30 C29 C31 107.4(12)
C31 C29 C26 106.9(10)
C32 C29 C26 112.7(9)
C32 C29 C30 112.5(12)
C32 C29 C31 105.8(11)
C34 C33 Au1 124.1(6)
C38 C33 Au1 119.4(7)
C38 C33 C34 116.2(8)
C33 C34 C35 121.8(9)
C34 C35 C36 121.1(9)
C35 C36 C39 121.6(9)
C37 C36 C35 116.5(9)
C37 C36 C39 121.9(10)
C36 C37 C38 120.6(10)
C33 C38 C37 123.3(10)
C36 C39 C41 113.8(9)
C36 C39 C42 109.0(8)
C40 C39 C36 110.4(9)
C40 C39 C41 108.1(9)
C40 C39 C42 108.4(10)
C41 C39 C42 107.0(9)
C13 N1 Au1 115.8(5)
C17 N1 Au1 123.6(7)
C17 N1 C13 120.4(8)
C43 C44 C45 116.5(14)
C46 C45 C44 118.3(14)
C47 C46 C45 116.6(17)

loop_
_geom_bond_atom_site_label_1
_geom_bond_atom_site_label_2
_geom_bond_distance
Au1 C1 2.018(7)
Au1 C8 2.006(8)
Au1 C33 2.116(8)
Au1 N1 2.135(7)
C1 C2 1.400(11)
C1 C6 1.394(11)
C2 C3 1.387(12)
C3 C4 1.392(13)
C3 C18 1.492(13)
C4 C5 1.343(13)
C5 C6 1.400(12)
C6 C7 1.452(12)
C7 C8 1.400(12)
C7 C12 1.373(12)
C8 C9 1.379(12)
C9 C10 1.395(12)
C9 C13 1.482(12)
C10 C11 1.399(12)
C11 C12 1.394(12)
C11 C23 1.504(13)
C13 C14 1.394(12)
C13 N1 1.386(11)
C14 C15 1.406(14)
C14 C22 1.512(13)
C15 C16 1.343(14)
C16 C17 1.383(13)
C17 N1 1.331(12)
C18 C19A 1.529(9)
C18 C19B 1.530(9)
C18 C20A 1.529(9)
C18 C20B 1.533(9)
C18 C21A 1.529(9)
C18 C21B 1.532(9)
C23 C24 1.380(13)
C23 C28 1.366(13)
C24 C25 1.386(13)
C25 C26 1.377(13)
C26 C27 1.381(14)
C26 C29 1.544(14)
C27 C28 1.373(14)
C29 C30 1.509(17)
C29 C31 1.542(16)
C29 C32 1.478(16)
C33 C34 1.386(12)
C33 C38 1.336(12)
C34 C35 1.394(13)
C35 C36 1.414(14)
C36 C37 1.355(14)
C36 C39 1.515(14)
C37 C38 1.432(14)
C39 C40 1.513(15)
C39 C41 1.528(15)
C39 C42 1.555(14)
C43 C44 1.490(11)
C44 C45 1.497(11)
C45 C46 1.496(11)
C46 C47 1.495(11)

loop_
_geom_torsion_atom_site_label_1
_geom_torsion_atom_site_label_2
_geom_torsion_atom_site_label_3
_geom_torsion_atom_site_label_4
_geom_torsion
Au1 C1 C2 C3 171.6(6)
Au1 C1 C6 C5 -174.3(7)
Au1 C1 C6 C7 3.1(10)
Au1 C8 C9 C10 176.1(6)
Au1 C8 C9 C13 -1.5(10)
Au1 C33 C34 C35 -178.3(6)
Au1 C33 C38 C37 177.6(8)
C1 C2 C3 C4 4.0(13)
C1 C2 C3 C18 -173.6(8)
C1 C6 C7 C8 -4.1(11)
C1 C6 C7 C12 175.3(9)
C2 C1 C6 C5 1.0(13)
C2 C1 C6 C7 178.4(8)
C2 C3 C4 C5 -3.0(14)
C2 C3 C18 C19A 118.3(11)
C2 C3 C18 C19B 163.8(15)
C2 C3 C18 C20A -123.3(11)
C2 C3 C18 C20B -75.0(15)
C2 C3 C18 C21A -2.4(13)
C2 C3 C18 C21B 38.6(15)
C3 C4 C5 C6 1.0(15)
C4 C3 C18 C19A -59.2(11)
C4 C3 C18 C19B -13.8(17)
C4 C3 C18 C20A 59.2(12)
C4 C3 C18 C20B 107.5(14)
C4 C3 C18 C21A -179.9(10)
C4 C3 C18 C21B -139.0(14)
C4 C5 C6 C1 0.0(14)
C4 C5 C6 C7 -177.1(9)
C5 C6 C7 C8 173.1(8)
C5 C6 C7 C12 -7.5(16)
C6 C1 C2 C3 -3.0(13)
C6 C7 C8 Au1 3.2(10)
C6 C7 C8 C9 -177.7(8)
C6 C7 C12 C11 -179.3(9)
C7 C8 C9 C10 -3.0(13)
C7 C8 C9 C13 179.3(8)
C8 C7 C12 C11 0.1(13)
C8 C9 C10 C11 0.3(13)
C8 C9 C13 C14 -179.5(9)
C8 C9 C13 N1 1.8(11)
C9 C10 C11 C12 2.5(13)
C9 C10 C11 C23 -178.3(8)
C9 C13 C14 C15 179.7(9)
C9 C13 C14 C22 -0.3(14)
C9 C13 N1 Au1 -1.3(9)
C9 C13 N1 C17 -177.9(8)
C10 C9 C13 C14 3.2(15)
C10 C9 C13 N1 -175.5(8)
C10 C11 C12 C7 -2.7(14)
C10 C11 C23 C24 -39.6(14)
C10 C11 C23 C28 139.4(10)
C11 C23 C24 C25 176.2(10)
C11 C23 C28 C27 -175.7(10)
C12 C7 C8 Au1 -176.3(7)
C12 C7 C8 C9 2.8(13)
C12 C11 C23 C24 139.7(10)
C12 C11 C23 C28 -41.4(14)
C13 C9 C10 C11 177.5(8)
C13 C14 C15 C16 -1.5(15)
C14 C13 N1 Au1 179.9(6)
C14 C13 N1 C17 3.2(13)
C14 C15 C16 C17 3.2(16)
C15 C16 C17 N1 -1.6(16)
C16 C17 N1 Au1 -178.0(8)
C16 C17 N1 C13 -1.6(15)
C18 C3 C4 C5 174.7(9)
C22 C14 C15 C16 178.4(10)
C23 C11 C12 C7 178.1(8)
C23 C24 C25 C26 -1.0(18)
C24 C23 C28 C27 3.2(16)
C24 C25 C26 C27 4.1(17)
C24 C25 C26 C29 -177.5(11)
C25 C26 C27 C28 -3.6(17)
C25 C26 C29 C30 -118.2(13)
C25 C26 C29 C31 124.9(12)
C25 C26 C29 C32 9.1(17)
C26 C27 C28 C23 0.0(18)
C27 C26 C29 C30 60.1(16)
C27 C26 C29 C31 -56.8(14)
C27 C26 C29 C32 -172.6(12)
C28 C23 C24 C25 -2.8(16)
C29 C26 C27 C28 178.0(10)
C33 C34 C35 C36 -2.4(13)
C34 C33 C38 C37 -7.6(14)
C34 C35 C36 C37 -2.2(13)
C34 C35 C36 C39 176.7(9)
C35 C36 C37 C38 1.8(14)
C35 C36 C39 C40 123.9(11)
C35 C36 C39 C41 2.2(13)
C35 C36 C39 C42 -117.1(11)
C36 C37 C38 C33 3.3(16)
C37 C36 C39 C40 -57.2(13)
C37 C36 C39 C41 -179.0(9)
C37 C36 C39 C42 61.7(13)
C38 C33 C34 C35 7.1(13)
C39 C36 C37 C38 -177.1(9)
N1 C13 C14 C15 -1.7(13)
N1 C13 C14 C22 178.4(8)
C43 C44 C45 C46 179.2(15)
C44 C45 C46 C47 -170.2(15)
